data_7013696
loop_
_publ_author_name
'Yamada, Susumu'
'Ishida, Takayuki'
'Nogami, Takashi'

_publ_section_title
;
 Supramolecular triangular and linear arrays of metal-radical solids
 using pyrazolato-silver(I) motifs.
;
_journal_issue 6
_journal_name_full 'Dalton transactions (Cambridge, England : 2003)'
_journal_page_first 898
_journal_page_last 903
_journal_paper_doi 10.1039/b312406a
_journal_year 2004
_chemical_formula_moiety 'C10 H14 Ag N4 O '
_chemical_formula_sum 'C10 H14 Ag N4 O'
_chemical_formula_weight 314.11
_space_group_IT_number 14
_symmetry_cell_setting monoclinic
_symmetry_Int_Tables_number 14
_symmetry_space_group_name_Hall '-P 2yab'
_symmetry_space_group_name_H-M 'P 1 21/a 1'
_cell_angle_alpha 90
_cell_angle_beta 115.497(3)
_cell_angle_gamma 90
_cell_formula_units_Z 12
_cell_length_a 14.1412(7)
_cell_length_b 18.504(1)
_cell_length_c 15.1158(8)
_cell_measurement_reflns_used 24003
_cell_measurement_temperature 90.0
_cell_measurement_theta_max 25.0
_cell_measurement_theta_min 1.9
_cell_volume 3570.1(3)
_computing_cell_refinement PROCESS-AUTO
_computing_data_collection PROCESS-AUTO
_computing_data_reduction 'teXsan Ver. 1.11'
_computing_publication_material 'teXsan Ver. 1.11'
_computing_structure_refinement 'teXsan Ver. 1.10'
_computing_structure_solution SIR92
_diffrn_detector_area_resol_mean 10.00
_diffrn_measured_fraction_theta_full 0.9684
_diffrn_measured_fraction_theta_max 0.9684
_diffrn_measurement_device_type 'Rigaku RAXIS-RAPID Imaging Plate'
_diffrn_measurement_method \w
_diffrn_radiation_type 'Mo K\a'
_diffrn_radiation_wavelength 0.7107
_diffrn_reflns_av_R_equivalents 0.065
_diffrn_reflns_limit_h_max 17
_diffrn_reflns_limit_h_min -17
_diffrn_reflns_limit_k_max 23
_diffrn_reflns_limit_k_min -23
_diffrn_reflns_limit_l_max 18
_diffrn_reflns_limit_l_min -18
_diffrn_reflns_number 21590
_diffrn_reflns_theta_full 26.25
_diffrn_reflns_theta_max 26.25
_exptl_absorpt_coefficient_mu 1.674
_exptl_absorpt_correction_T_max 0.946
_exptl_absorpt_correction_T_min 0.612
_exptl_absorpt_correction_type integration
_exptl_absorpt_process_details '(Higashi, 1999)'
_exptl_crystal_colour red
_exptl_crystal_density_diffrn 1.753
_exptl_crystal_density_method 'not measured'
_exptl_crystal_description platelet
_exptl_crystal_size_max 0.400
_exptl_crystal_size_mid 0.300
_exptl_crystal_size_min 0.020
_refine_diff_density_max 1.87
_refine_diff_density_min -2.01
_refine_ls_extinction_coef 0.0000(2)
_refine_ls_extinction_method 'Zachariasen(1967) type 2 Gaussian isotropic'
_refine_ls_goodness_of_fit_ref 1.438
_refine_ls_hydrogen_treatment noref
_refine_ls_number_parameters 434
_refine_ls_number_reflns 6963
_refine_ls_R_factor_gt 0.0699
_refine_ls_shift/su_max 0.0002
_refine_ls_structure_factor_coef Fsqd
_refine_ls_weighting_details 'w = 1/[\s^2^(Fo^2^) + (0.07300(Max(Fo^2^,0) + 2Fc^2^)/3)^2^]'
_refine_ls_weighting_scheme calc
_refine_ls_wR_factor_ref 0.1706
_reflns_number_gt 5257
_reflns_number_total 6968
_reflns_threshold_expression F^2^>2.0\s(F^2^)
_cod_data_source_file b312406a.txt
_cod_data_source_block '[Ag(pzIN)]6_'
_cod_original_formula_sum 'C10 H14 Ag N4 O '
_cod_database_code 7013696

loop_
_symmetry_equiv_pos_as_xyz
x,y,z
1/2-x,1/2+y,-z
-x,-y,-z
1/2+x,1/2-y,z

loop_
_atom_site_label
_atom_site_type_symbol
_atom_site_fract_x
_atom_site_fract_y
_atom_site_fract_z
_atom_site_U_iso_or_equiv
_atom_site_adp_type
_atom_site_occupancy
_atom_site_calc_flag
_atom_site_refinement_flags
_atom_site_disorder_assembly
_atom_site_disorder_group
Ag(1) Ag -0.21911(4) 0.01707(3) -0.04061(4) 0.0266(1) Uani 1.00 d . . .
Ag(2) Ag -0.00299(4) 0.03179(3) 0.20935(4) 0.0282(1) Uani 1.00 d . . .
Ag(3) Ag 0.01243(4) -0.09924(3) 0.01789(4) 0.0282(1) Uani 1.00 d . . .
O(1) O -0.4815(4) -0.1095(3) -0.3914(4) 0.044(2) Uani 1.00 d . . .
O(2) O -0.2288(4) 0.2042(3) 0.3602(4) 0.033(1) Uani 1.00 d . . .
O(3) O 0.3259(5) -0.2692(3) 0.2829(4) 0.050(2) Uani 1.00 d . . .
N(1) N -0.2037(4) -0.0614(3) -0.1303(4) 0.026(1) Uani 1.00 d . . .
N(2) N -0.1206(5) -0.1059(3) -0.1176(4) 0.030(1) Uani 1.00 d . . .
N(3) N -0.3937(5) 0.0128(3) -0.2020(4) 0.031(2) Uani 1.00 d . . .
N(4) N -0.4706(5) -0.0582(3) -0.3302(4) 0.031(1) Uani 1.00 d . . .
N(5) N -0.1484(4) 0.0839(3) 0.1608(4) 0.023(1) Uani 1.00 d . . .
N(6) N -0.2306(4) 0.0762(3) 0.0718(4) 0.028(1) Uani 1.00 d . . .
N(7) N -0.0117(4) 0.1213(3) 0.3558(4) 0.029(1) Uani 1.00 d . . .
N(8) N -0.1377(4) 0.1800(3) 0.3799(4) 0.023(1) Uani 1.00 d . . .
N(9) N 0.1128(4) -0.0945(3) 0.1702(4) 0.026(1) Uani 1.00 d . . .
N(10) N 0.1176(4) -0.0450(3) 0.2398(4) 0.027(1) Uani 1.00 d . . .
N(11) N 0.1491(4) -0.2033(3) 0.0599(4) 0.026(1) Uani 1.00 d . . .
N(12) N 0.2679(5) -0.2579(3) 0.1936(4) 0.029(1) Uani 1.00 d . . .
C(1) C -0.1473(6) -0.1484(4) -0.1987(5) 0.031(2) Uani 1.00 d . . .
C(2) C -0.2489(6) -0.1336(4) -0.2653(5) 0.029(2) Uani 1.00 d . . .
C(3) C -0.2821(6) -0.0799(4) -0.2215(5) 0.027(2) Uani 1.00 d . . .
C(4) C -0.3808(5) -0.0398(4) -0.2507(5) 0.026(2) Uani 1.00 d . . .
C(5) C -0.5560(6) -0.0046(4) -0.3449(6) 0.033(2) Uani 1.00 d . . .
C(6) C -0.5075(6) 0.0324(4) -0.2441(5) 0.032(2) Uani 1.00 d . . .
C(7) C -0.5648(6) 0.0440(4) -0.4308(5) 0.036(2) Uani 1.00 d . . .
C(8) C -0.6591(6) -0.0443(5) -0.3735(6) 0.043(2) Uani 1.00 d . . .
C(9) C -0.5167(7) 0.1148(5) -0.2467(6) 0.044(2) Uani 1.00 d . . .
C(10) C -0.5463(6) 0.0011(5) -0.1722(6) 0.036(2) Uani 1.00 d . . .
C(11) C -0.3132(6) 0.1087(4) 0.0736(5) 0.031(2) Uani 1.00 d . . .
C(12) C -0.2872(5) 0.1395(4) 0.1641(5) 0.027(2) Uani 1.00 d . . .
C(13) C -0.1823(5) 0.1223(4) 0.2189(5) 0.025(2) Uani 1.00 d . . .
C(14) C -0.1074(5) 0.1402(3) 0.3172(5) 0.022(1) Uani 1.00 d . . .
C(15) C 0.0435(6) 0.1566(4) 0.4548(5) 0.031(2) Uani 1.00 d . . .
C(16) C -0.0486(5) 0.1804(4) 0.4802(5) 0.026(2) Uani 1.00 d . . .
C(17) C 0.1206(6) 0.1050(4) 0.5259(6) 0.041(2) Uani 1.00 d . . .
C(18) C 0.1010(6) 0.2216(5) 0.4388(6) 0.042(2) Uani 1.00 d . . .
C(19) C -0.0751(6) 0.1250(4) 0.5399(5) 0.038(2) Uani 1.00 d . . .
C(20) C -0.0408(6) 0.2554(4) 0.5246(5) 0.034(2) Uani 1.00 d . . .
C(21) C 0.2013(6) -0.0611(4) 0.3230(5) 0.031(2) Uani 1.00 d . . .
C(22) C 0.2516(6) -0.1218(4) 0.3109(5) 0.028(2) Uani 1.00 d . . .
C(23) C 0.1930(5) -0.1410(4) 0.2140(5) 0.024(2) Uani 1.00 d . . .
C(24) C 0.2018(5) -0.1989(4) 0.1536(5) 0.028(2) Uani 1.00 d . . .
C(25) C 0.1653(5) -0.2765(4) 0.0281(5) 0.026(2) Uani 1.00 d . . .
C(26) C 0.2696(6) -0.3012(4) 0.1106(6) 0.036(2) Uani 1.00 d . . .
C(27) C 0.0725(7) -0.3217(5) 0.0199(6) 0.044(2) Uani 1.00 d . . .
C(28) C 0.1654(6) -0.2722(4) -0.0721(5) 0.034(2) Uani 1.00 d . . .
C(29) C 0.2815(8) -0.3805(5) 0.1380(6) 0.051(2) Uani 1.00 d . . .
C(30) C 0.3672(6) -0.2763(5) 0.0991(7) 0.050(2) Uani 1.00 d . . .
H(1) H -0.1026 -0.1830 -0.2080 0.0371 Uiso 1.00 calc . . .
H(2) H -0.2875 -0.1554 -0.3274 0.0353 Uiso 1.00 calc . . .
H(3) H -0.5000 0.0680 -0.4144 0.0436 Uiso 1.00 calc . . .
H(4) H -0.5814 0.0152 -0.4876 0.0436 Uiso 1.00 calc . . .
H(5) H -0.6185 0.0788 -0.4434 0.0436 Uiso 1.00 calc . . .
H(6) H -0.7128 -0.0103 -0.3823 0.0516 Uiso 1.00 calc . . .
H(7) H -0.6763 -0.0698 -0.4330 0.0516 Uiso 1.00 calc . . .
H(8) H -0.6526 -0.0774 -0.3232 0.0516 Uiso 1.00 calc . . .
H(9) H -0.4815 0.1333 -0.1820 0.0522 Uiso 1.00 calc . . .
H(10) H -0.4858 0.1340 -0.2863 0.0522 Uiso 1.00 calc . . .
H(11) H -0.5885 0.1281 -0.2733 0.0522 Uiso 1.00 calc . . .
H(12) H -0.6186 0.0118 -0.1942 0.0432 Uiso 1.00 calc . . .
H(13) H -0.5366 -0.0498 -0.1683 0.0432 Uiso 1.00 calc . . .
H(14) H -0.5078 0.0218 -0.1092 0.0432 Uiso 1.00 calc . . .
H(15) H -0.3807 0.1105 0.0201 0.0372 Uiso 1.00 calc . . .
H(16) H -0.3314 0.1666 0.1846 0.0328 Uiso 1.00 calc . . .
H(17) H 0.0848 0.0633 0.5321 0.0497 Uiso 1.00 calc . . .
H(18) H 0.1706 0.0913 0.5026 0.0497 Uiso 1.00 calc . . .
H(19) H 0.1553 0.1278 0.5880 0.0497 Uiso 1.00 calc . . .
H(20) H 0.1373 0.2465 0.4991 0.0505 Uiso 1.00 calc . . .
H(21) H 0.1497 0.2055 0.4152 0.0505 Uiso 1.00 calc . . .
H(22) H 0.0518 0.2533 0.3922 0.0505 Uiso 1.00 calc . . .
H(23) H -0.1386 0.1383 0.5428 0.0461 Uiso 1.00 calc . . .
H(24) H -0.0830 0.0789 0.5100 0.0461 Uiso 1.00 calc . . .
H(25) H -0.0202 0.1232 0.6044 0.0461 Uiso 1.00 calc . . .
H(26) H 0.0155 0.2564 0.5884 0.0411 Uiso 1.00 calc . . .
H(27) H -0.0286 0.2902 0.4844 0.0411 Uiso 1.00 calc . . .
H(28) H -0.1044 0.2665 0.5287 0.0411 Uiso 1.00 calc . . .
H(29) H 0.2232 -0.0344 0.3822 0.0373 Uiso 1.00 calc . . .
H(30) H 0.3122 -0.1450 0.3582 0.0336 Uiso 1.00 calc . . .
H(31) H 0.0096 -0.3006 -0.0268 0.0526 Uiso 1.00 calc . . .
H(32) H 0.0792 -0.3693 -0.0004 0.0526 Uiso 1.00 calc . . .
H(33) H 0.0705 -0.3237 0.0819 0.0526 Uiso 1.00 calc . . .
H(34) H 0.2205 -0.2413 -0.0689 0.0404 Uiso 1.00 calc . . .
H(35) H 0.1757 -0.3191 -0.0920 0.0404 Uiso 1.00 calc . . .
H(36) H 0.1002 -0.2535 -0.1182 0.0404 Uiso 1.00 calc . . .
H(37) H 0.2239 -0.3956 0.1501 0.0612 Uiso 1.00 calc . . .
H(38) H 0.2832 -0.4081 0.0856 0.0612 Uiso 1.00 calc . . .
H(39) H 0.3449 -0.3877 0.1953 0.0612 Uiso 1.00 calc . . .
H(40) H 0.4278 -0.2851 0.1584 0.0595 Uiso 1.00 calc . . .
H(41) H 0.3723 -0.3024 0.0472 0.0595 Uiso 1.00 calc . . .
H(42) H 0.3618 -0.2261 0.0847 0.0595 Uiso 1.00 calc . . .

loop_
_atom_site_aniso_label
_atom_site_aniso_U_11
_atom_site_aniso_U_22
_atom_site_aniso_U_33
_atom_site_aniso_U_12
_atom_site_aniso_U_13
_atom_site_aniso_U_23
Ag(1) 0.0258(2) 0.0295(2) 0.0231(2) -0.0042(2) 0.0093(2) -0.0053(2)
Ag(2) 0.0242(2) 0.0276(3) 0.0330(2) 0.0029(2) 0.0125(2) -0.0017(2)
Ag(3) 0.0234(2) 0.0317(3) 0.0254(2) -0.0011(2) 0.0066(2) 0.0007(2)
O(1) 0.044(3) 0.042(3) 0.034(3) -0.006(3) 0.005(2) -0.012(3)
O(2) 0.028(2) 0.032(3) 0.040(3) 0.007(2) 0.015(2) -0.002(2)
O(3) 0.063(4) 0.039(3) 0.030(3) 0.028(3) 0.004(3) 0.005(3)
N(1) 0.015(2) 0.037(3) 0.030(3) 0.006(2) 0.013(2) 0.017(3)
N(2) 0.032(3) 0.028(3) 0.022(3) -0.006(3) 0.006(2) 0.001(3)
N(3) 0.027(3) 0.035(3) 0.030(3) -0.002(3) 0.010(2) -0.003(3)
N(4) 0.030(3) 0.029(3) 0.023(3) -0.003(3) 0.001(2) -0.002(3)
N(5) 0.020(3) 0.021(3) 0.028(3) 0.001(2) 0.010(2) -0.003(2)
N(6) 0.024(3) 0.026(3) 0.030(3) -0.005(2) 0.009(2) -0.007(3)
N(7) 0.022(3) 0.032(3) 0.033(3) 0.002(2) 0.013(2) -0.006(3)
N(8) 0.016(2) 0.025(3) 0.026(3) 0.002(2) 0.008(2) -0.001(2)
N(9) 0.024(3) 0.022(3) 0.032(3) -0.001(2) 0.011(2) 0.004(2)
N(10) 0.027(3) 0.030(3) 0.026(3) -0.002(2) 0.014(2) -0.001(2)
N(11) 0.025(3) 0.029(3) 0.024(3) 0.004(2) 0.011(2) -0.004(2)
N(12) 0.027(3) 0.030(3) 0.028(3) 0.003(2) 0.009(2) 0.005(3)
C(1) 0.039(4) 0.027(3) 0.027(3) 0.004(3) 0.014(3) 0.000(3)
C(2) 0.033(4) 0.023(3) 0.031(3) -0.001(3) 0.013(3) -0.010(3)
C(3) 0.033(3) 0.024(3) 0.020(3) -0.014(3) 0.006(2) 0.005(3)
C(4) 0.020(3) 0.030(3) 0.018(3) -0.013(3) 0.000(2) 0.001(3)
C(5) 0.023(3) 0.035(4) 0.035(4) 0.000(3) 0.007(3) 0.009(3)
C(6) 0.019(3) 0.037(4) 0.033(4) 0.000(3) 0.005(3) 0.000(3)
C(7) 0.042(4) 0.035(4) 0.029(3) 0.001(3) 0.012(3) 0.002(3)
C(8) 0.035(4) 0.053(5) 0.034(4) -0.014(4) 0.009(3) 0.002(4)
C(9) 0.041(4) 0.043(4) 0.040(4) -0.002(4) 0.011(3) -0.012(4)
C(10) 0.023(3) 0.048(4) 0.037(4) 0.000(3) 0.013(3) -0.003(4)
C(11) 0.022(3) 0.038(4) 0.025(3) -0.005(3) 0.002(3) 0.003(3)
C(12) 0.027(3) 0.029(3) 0.031(3) 0.005(3) 0.016(2) 0.003(3)
C(13) 0.021(3) 0.022(3) 0.033(3) -0.005(3) 0.013(2) -0.002(3)
C(14) 0.023(3) 0.021(3) 0.023(3) -0.001(3) 0.010(2) -0.002(3)
C(15) 0.029(3) 0.032(4) 0.029(3) 0.000(3) 0.011(3) -0.012(3)
C(16) 0.022(3) 0.032(4) 0.021(3) -0.004(3) 0.007(2) -0.006(3)
C(17) 0.035(4) 0.037(4) 0.038(4) 0.006(4) 0.003(3) -0.013(4)
C(18) 0.042(4) 0.046(5) 0.041(4) -0.018(4) 0.021(3) -0.014(4)
C(19) 0.049(4) 0.039(4) 0.029(3) -0.010(4) 0.018(3) 0.002(3)
C(20) 0.038(4) 0.036(4) 0.028(3) -0.002(3) 0.014(3) -0.007(3)
C(21) 0.028(4) 0.035(4) 0.027(3) 0.001(3) 0.009(3) -0.006(3)
C(22) 0.028(4) 0.031(4) 0.019(3) 0.006(3) 0.005(2) 0.004(3)
C(23) 0.019(3) 0.028(3) 0.025(3) 0.002(3) 0.009(2) 0.003(3)
C(24) 0.023(3) 0.031(4) 0.033(3) -0.001(3) 0.014(2) -0.004(3)
C(25) 0.020(3) 0.028(3) 0.030(3) 0.003(3) 0.009(2) -0.007(3)
C(26) 0.040(4) 0.026(4) 0.039(4) 0.013(3) 0.013(3) 0.000(3)
C(27) 0.052(5) 0.046(5) 0.033(4) -0.014(4) 0.018(3) -0.007(4)
C(28) 0.042(4) 0.028(4) 0.031(3) 0.006(3) 0.016(3) -0.003(3)
C(29) 0.076(6) 0.030(4) 0.039(4) 0.008(4) 0.016(4) -0.003(4)
C(30) 0.031(4) 0.059(5) 0.055(5) 0.009(4) 0.016(3) -0.011(4)

loop_
_atom_type_symbol
_atom_type_description
_atom_type_scat_dispersion_real
_atom_type_scat_dispersion_imag
_atom_type_scat_source
C C 0.003 0.002
;International Tables for Crystallography
(1992, Vol. C, Tables 4.2.6.8 and 6.1.1.1)
;
H H 0.000 0.000
;International Tables for Crystallography
(1992, Vol. C, Table 6.1.1.2)
;
N N 0.006 0.003
;International Tables for Crystallography
(1992, Vol. C, Tables 4.2.6.8 and 6.1.1.1)
;
O O 0.011 0.006
;International Tables for Crystallography
(1992, Vol. C, Tables 4.2.6.8 and 6.1.1.1)
;
Ag Ag -0.897 1.101
;International Tables for Crystallography
(1992, Vol. C, Tables 4.2.6.8 and 6.1.1.1)
;

loop_
_geom_angle_atom_site_label_1
_geom_angle_atom_site_label_2
_geom_angle_atom_site_label_3
_geom_angle
_geom_angle_site_symmetry_1
_geom_angle_site_symmetry_2
_geom_angle_site_symmetry_3
_geom_angle_publ_flag
Ag(3) Ag(1) N(1) 93.2(2) 3_555 . . yes
Ag(3) Ag(1) N(3) 124.7(1) 3_555 . . yes
Ag(3) Ag(1) N(6) 92.9(2) 3_555 . . yes
N(1) Ag(1) N(3) 72.0(2) . . . yes
N(1) Ag(1) N(6) 166.7(2) . . . yes
N(3) Ag(1) N(6) 113.7(2) . . . yes
N(5) Ag(2) N(7) 68.6(2) . . . yes
N(5) Ag(2) N(10) 164.5(2) . . . yes
N(7) Ag(2) N(10) 122.0(2) . . . yes
Ag(1) Ag(3) N(2) 121.9(2) 3_555 . . yes
Ag(1) Ag(3) N(9) 73.1(2) 3_555 . . yes
Ag(1) Ag(3) N(11) 77.1(1) 3_555 . . yes
N(2) Ag(3) N(9) 163.2(2) . . . yes
N(2) Ag(3) N(11) 116.9(2) . . . yes
N(9) Ag(3) N(11) 71.8(2) . . . yes
Ag(1) N(1) N(2) 130.8(4) . . . yes
Ag(1) N(1) C(3) 124.1(5) . . . yes
N(2) N(1) C(3) 105.0(6) . . . yes
Ag(3) N(2) N(1) 116.9(4) . . . yes
Ag(3) N(2) C(1) 133.9(5) . . . yes
N(1) N(2) C(1) 109.2(6) . . . yes
Ag(1) N(3) C(4) 104.4(4) . . . yes
Ag(1) N(3) C(6) 142.9(5) . . . yes
C(4) N(3) C(6) 109.4(6) . . . yes
O(1) N(4) C(4) 126.6(6) . . . yes
O(1) N(4) C(5) 122.7(6) . . . yes
C(4) N(4) C(5) 110.5(6) . . . yes
Ag(2) N(5) N(6) 126.3(4) . . . yes
Ag(2) N(5) C(13) 125.2(4) . . . yes
N(6) N(5) C(13) 107.7(5) . . . yes
Ag(1) N(6) N(5) 122.0(4) . . . yes
Ag(1) N(6) C(11) 129.3(5) . . . yes
N(5) N(6) C(11) 108.7(6) . . . yes
Ag(2) N(7) C(14) 101.5(4) . . . yes
Ag(2) N(7) C(15) 149.2(4) . . . yes
C(14) N(7) C(15) 109.4(6) . . . yes
O(2) N(8) C(14) 126.8(5) . . . yes
O(2) N(8) C(16) 124.2(5) . . . yes
C(14) N(8) C(16) 108.5(5) . . . yes
Ag(3) N(9) N(10) 130.3(4) . . . yes
Ag(3) N(9) C(23) 122.3(5) . . . yes
N(10) N(9) C(23) 107.2(5) . . . yes
Ag(2) N(10) N(9) 120.8(4) . . . yes
Ag(2) N(10) C(21) 131.2(5) . . . yes
N(9) N(10) C(21) 107.7(6) . . . yes
Ag(3) N(11) C(24) 103.9(4) . . . yes
Ag(3) N(11) C(25) 142.7(4) . . . yes
C(24) N(11) C(25) 108.4(6) . . . yes
O(3) N(12) C(24) 127.0(6) . . . yes
O(3) N(12) C(26) 124.8(6) . . . yes
C(24) N(12) C(26) 107.8(5) . . . yes
N(2) C(1) C(2) 109.7(6) . . . yes
C(1) C(2) C(3) 104.8(6) . . . yes
N(1) C(3) C(2) 111.2(6) . . . yes
N(1) C(3) C(4) 114.9(6) . . . yes
C(2) C(3) C(4) 133.8(6) . . . yes
N(3) C(4) N(4) 112.9(6) . . . yes
N(3) C(4) C(3) 124.2(6) . . . yes
N(4) C(4) C(3) 122.8(6) . . . yes
N(4) C(5) C(6) 99.2(5) . . . yes
N(4) C(5) C(7) 106.2(6) . . . yes
N(4) C(5) C(8) 109.6(6) . . . yes
C(6) C(5) C(7) 114.5(6) . . . yes
C(6) C(5) C(8) 117.4(7) . . . yes
C(7) C(5) C(8) 108.8(6) . . . yes
N(3) C(6) C(5) 104.6(6) . . . yes
N(3) C(6) C(9) 108.4(6) . . . yes
N(3) C(6) C(10) 104.8(6) . . . yes
C(5) C(6) C(9) 115.0(6) . . . yes
C(5) C(6) C(10) 113.2(6) . . . yes
C(9) C(6) C(10) 110.1(7) . . . yes
N(6) C(11) C(12) 110.3(6) . . . yes
C(11) C(12) C(13) 104.8(6) . . . yes
N(5) C(13) C(12) 108.5(6) . . . yes
N(5) C(13) C(14) 118.4(6) . . . yes
C(12) C(13) C(14) 133.0(7) . . . yes
N(7) C(14) N(8) 114.0(6) . . . yes
N(7) C(14) C(13) 125.1(6) . . . yes
N(8) C(14) C(13) 120.9(6) . . . yes
N(7) C(15) C(16) 103.6(5) . . . yes
N(7) C(15) C(17) 110.0(6) . . . yes
N(7) C(15) C(18) 105.5(6) . . . yes
C(16) C(15) C(17) 115.3(6) . . . yes
C(16) C(15) C(18) 111.8(6) . . . yes
C(17) C(15) C(18) 110.0(6) . . . yes
N(8) C(16) C(15) 100.2(5) . . . yes
N(8) C(16) C(19) 106.5(5) . . . yes
N(8) C(16) C(20) 108.6(5) . . . yes
C(15) C(16) C(19) 113.5(6) . . . yes
C(15) C(16) C(20) 116.9(6) . . . yes
C(19) C(16) C(20) 110.0(6) . . . yes
N(10) C(21) C(22) 110.7(6) . . . yes
C(21) C(22) C(23) 103.9(6) . . . yes
N(9) C(23) C(22) 110.6(6) . . . yes
N(9) C(23) C(24) 116.4(6) . . . yes
C(22) C(23) C(24) 133.0(6) . . . yes
N(11) C(24) N(12) 113.0(6) . . . yes
N(11) C(24) C(23) 125.0(6) . . . yes
N(12) C(24) C(23) 122.0(6) . . . yes
N(11) C(25) C(26) 103.6(5) . . . yes
N(11) C(25) C(27) 106.3(6) . . . yes
N(11) C(25) C(28) 109.9(6) . . . yes
C(26) C(25) C(27) 113.4(6) . . . yes
C(26) C(25) C(28) 114.4(6) . . . yes
C(27) C(25) C(28) 108.7(6) . . . yes
N(12) C(26) C(25) 99.5(6) . . . yes
N(12) C(26) C(29) 109.3(6) . . . yes
N(12) C(26) C(30) 105.9(6) . . . yes
C(25) C(26) C(29) 117.7(7) . . . yes
C(25) C(26) C(30) 114.5(7) . . . yes
C(29) C(26) C(30) 108.8(7) . . . yes

loop_
_geom_bond_atom_site_label_1
_geom_bond_atom_site_label_2
_geom_bond_distance
_geom_bond_site_symmetry_1
_geom_bond_site_symmetry_2
_geom_bond_publ_flag
Ag(1) Ag(3) 3.1792(8) . 3_555 yes
Ag(1) N(1) 2.061(6) . . yes
Ag(1) N(3) 2.620(6) . . yes
Ag(1) N(6) 2.086(6) . . yes
Ag(2) N(5) 2.097(5) . . yes
Ag(2) N(7) 2.810(6) . . yes
Ag(2) N(10) 2.113(6) . . yes
Ag(3) N(2) 2.105(6) . . yes
Ag(3) N(9) 2.124(6) . . yes
Ag(3) N(11) 2.605(6) . . yes
O(1) N(4) 1.287(8) . . yes
O(2) N(8) 1.272(7) . . yes
O(3) N(12) 1.259(8) . . yes
N(1) N(2) 1.379(8) . . yes
N(1) C(3) 1.390(8) . . yes
N(2) C(1) 1.367(9) . . yes
N(3) C(4) 1.280(9) . . yes
N(3) C(6) 1.499(9) . . yes
N(4) C(4) 1.364(8) . . yes
N(4) C(5) 1.502(10) . . yes
N(5) N(6) 1.354(7) . . yes
N(5) C(13) 1.367(9) . . yes
N(6) C(11) 1.324(10) . . yes
N(7) C(14) 1.270(8) . . yes
N(7) C(15) 1.506(9) . . yes
N(8) C(14) 1.405(8) . . yes
N(8) C(16) 1.497(8) . . yes
N(9) N(10) 1.373(8) . . yes
N(9) C(23) 1.348(8) . . yes
N(10) C(21) 1.338(9) . . yes
N(11) C(24) 1.288(9) . . yes
N(11) C(25) 1.488(9) . . yes
N(12) C(24) 1.393(9) . . yes
N(12) C(26) 1.498(10) . . yes
C(1) C(2) 1.382(10) . . yes
C(2) C(3) 1.38(1) . . yes
C(3) C(4) 1.47(1) . . yes
C(5) C(6) 1.54(1) . . yes
C(5) C(7) 1.54(1) . . yes
C(5) C(8) 1.52(1) . . yes
C(6) C(9) 1.53(1) . . yes
C(6) C(10) 1.53(1) . . yes
C(11) C(12) 1.379(10) . . yes
C(12) C(13) 1.390(9) . . yes
C(13) C(14) 1.444(9) . . yes
C(15) C(16) 1.570(10) . . yes
C(15) C(17) 1.50(1) . . yes
C(15) C(18) 1.53(1) . . yes
C(16) C(19) 1.52(1) . . yes
C(16) C(20) 1.53(1) . . yes
C(21) C(22) 1.38(1) . . yes
C(22) C(23) 1.383(9) . . yes
C(23) C(24) 1.449(10) . . yes
C(25) C(26) 1.536(10) . . yes
C(25) C(27) 1.52(1) . . yes
C(25) C(28) 1.518(10) . . yes
C(26) C(29) 1.51(1) . . yes
C(26) C(30) 1.53(1) . . yes

loop_
_geom_contact_atom_site_label_1
_geom_contact_atom_site_label_2
_geom_contact_distance
_geom_contact_site_symmetry_1
_geom_contact_site_symmetry_2
_geom_contact_publ_flag
Ag(1) Ag(3) 3.1792(8) . 3_555 ?
Ag(1) N(3) 2.620(6) . . ?
Ag(2) N(7) 2.810(6) . . ?
Ag(3) N(11) 2.605(6) . . ?
O(1) C(7) 3.261(10) . 3_454 ?
O(1) C(20) 3.309(10) . 2_445 ?
O(1) C(18) 3.48(1) . 2_445 ?
O(2) C(2) 3.283(9) . 2_455 ?
O(2) C(18) 3.399(10) . 4_455 ?
O(2) C(8) 3.405(10) . 3_455 ?
O(2) C(1) 3.575(9) . 2_455 ?
O(3) C(20) 3.208(9) . 2_546 ?
O(3) C(17) 3.530(10) . 2_546 ?
C(10) C(12) 3.55(1) . 3_455 ?
C(10) C(11) 3.58(1) . 3_455 ?
C(11) C(27) 3.56(1) . 2_455 ?
C(19) C(21) 3.47(1) . 3_556 ?

loop_
_geom_torsion_atom_site_label_1
_geom_torsion_atom_site_label_2
_geom_torsion_atom_site_label_3
_geom_torsion_atom_site_label_4
_geom_torsion
_geom_torsion_site_symmetry_1
_geom_torsion_site_symmetry_2
_geom_torsion_site_symmetry_3
_geom_torsion_site_symmetry_4
_geom_torsion_publ_flag
Ag(1) Ag(3) N(2) N(1) 103.7(4) . 3_555 3_555 3_555 yes
Ag(1) Ag(3) N(2) C(1) -79.8(7) . 3_555 3_555 3_555 yes
Ag(1) Ag(3) N(9) N(10) -93.7(5) . 3_555 3_555 3_555 yes
Ag(1) Ag(3) N(9) C(23) 80.6(5) . 3_555 3_555 3_555 yes
Ag(1) Ag(3) N(11) C(24) -79.9(4) . 3_555 3_555 3_555 yes
Ag(1) Ag(3) N(11) C(25) 130.9(7) . 3_555 3_555 3_555 yes
Ag(1) N(1) N(2) Ag(3) 3.8(7) . . . . yes
Ag(1) N(1) N(2) C(1) -178.9(5) . . . . yes
Ag(1) N(1) C(3) C(2) 179.3(5) . . . . yes
Ag(1) N(1) C(3) C(4) -1.0(8) . . . . yes
Ag(1) N(3) C(4) N(4) 169.7(5) . . . . yes
Ag(1) N(3) C(4) C(3) -6.4(8) . . . . yes
Ag(1) N(3) C(6) C(5) -169.7(6) . . . . yes
Ag(1) N(3) C(6) C(9) 67.2(10) . . . . yes
Ag(1) N(3) C(6) C(10) -50.4(10) . . . . yes
Ag(1) N(6) N(5) Ag(2) -6.9(7) . . . . yes
Ag(1) N(6) N(5) C(13) -177.2(4) . . . . yes
Ag(1) N(6) C(11) C(12) 177.7(5) . . . . yes
Ag(2) N(5) N(6) C(11) 170.5(5) . . . . yes
Ag(2) N(5) C(13) C(12) -171.3(5) . . . . yes
Ag(2) N(5) C(13) C(14) 12.0(9) . . . . yes
Ag(2) N(7) C(14) N(8) 173.4(4) . . . . yes
Ag(2) N(7) C(14) C(13) -5.1(8) . . . . yes
Ag(2) N(7) C(15) C(16) -163.7(7) . . . . yes
Ag(2) N(7) C(15) C(17) -39(1) . . . . yes
Ag(2) N(7) C(15) C(18) 78.7(10) . . . . yes
Ag(2) N(10) N(9) Ag(3) 12.2(8) . . . . yes
Ag(2) N(10) N(9) C(23) -172.9(4) . . . . yes
Ag(2) N(10) C(21) C(22) 172.3(5) . . . . yes
Ag(3) Ag(1) N(1) N(2) -53.0(5) . 3_555 3_555 3_555 yes
Ag(3) Ag(1) N(1) C(3) 127.1(5) . 3_555 3_555 3_555 yes
Ag(3) Ag(1) N(3) C(4) -85.2(5) . 3_555 3_555 3_555 yes
Ag(3) Ag(1) N(3) C(6) 119.8(7) . 3_555 3_555 3_555 yes
Ag(3) Ag(1) N(6) N(5) 50.3(5) . 3_555 3_555 3_555 yes
Ag(3) Ag(1) N(6) C(11) -132.9(6) . 3_555 3_555 3_555 yes
Ag(3) N(2) N(1) C(3) -176.1(4) . . . . yes
Ag(3) N(2) C(1) C(2) 175.5(5) . . . . yes
Ag(3) N(9) N(10) C(21) -173.4(5) . . . . yes
Ag(3) N(9) C(23) C(22) 174.3(5) . . . . yes
Ag(3) N(9) C(23) C(24) -5.5(8) . . . . yes
Ag(3) N(11) C(24) N(12) 169.6(5) . . . . yes
Ag(3) N(11) C(24) C(23) -8.4(8) . . . . yes
Ag(3) N(11) C(25) C(26) -171.5(6) . . . . yes
Ag(3) N(11) C(25) C(27) -51.7(9) . . . . yes
Ag(3) N(11) C(25) C(28) 65.8(9) . . . . yes
O(1) N(4) C(4) N(3) -179.0(7) . . . . yes
O(1) N(4) C(4) C(3) -2(1) . . . . yes
O(1) N(4) C(5) C(6) 170.3(6) . . . . yes
O(1) N(4) C(5) C(7) -70.7(8) . . . . yes
O(1) N(4) C(5) C(8) 46.7(9) . . . . yes
O(2) N(8) C(14) N(7) -178.7(6) . . . . yes
O(2) N(8) C(14) C(13) -0.1(10) . . . . yes
O(2) N(8) C(16) C(15) -171.2(6) . . . . yes
O(2) N(8) C(16) C(19) 70.3(8) . . . . yes
O(2) N(8) C(16) C(20) -48.1(8) . . . . yes
O(3) N(12) C(24) N(11) -177.7(7) . . . . yes
O(3) N(12) C(24) C(23) 0(1) . . . . yes
O(3) N(12) C(26) C(25) 164.7(7) . . . . yes
O(3) N(12) C(26) C(29) 40(1) . . . . yes
O(3) N(12) C(26) C(30) -76.3(9) . . . . yes
N(1) Ag(1) Ag(3) N(2) -114.3(2) . . 3_555 3_555 yes
N(1) Ag(1) Ag(3) N(9) 57.3(2) . . 3_555 3_555 yes
N(1) Ag(1) Ag(3) N(11) 131.9(2) . . 3_555 3_555 yes
N(1) Ag(1) N(3) C(4) 4.1(5) . . . . yes
N(1) Ag(1) N(3) C(6) 159.1(8) . . . . yes
N(1) Ag(1) N(6) N(5) 66(1) . . . . yes
N(1) Ag(1) N(6) C(11) -109(1) . . . . yes
N(1) N(2) Ag(3) N(9) 47.4(10) . . . . yes
N(1) N(2) Ag(3) N(11) 165.2(4) . . . . yes
N(1) N(2) C(1) C(2) -1.2(8) . . . . yes
N(1) C(3) C(2) C(1) 0.1(8) . . . . yes
N(1) C(3) C(4) N(3) 6.0(10) . . . . yes
N(1) C(3) C(4) N(4) -169.8(6) . . . . yes
N(2) Ag(3) Ag(1) N(3) -175.5(3) . . 3_555 3_555 yes
N(2) Ag(3) Ag(1) N(6) -53.9(3) . . 3_555 3_555 yes
N(2) Ag(3) N(9) N(10) -60.9(10) . . . . yes
N(2) Ag(3) N(9) C(23) 124.8(8) . . . . yes
N(2) Ag(3) N(11) C(24) -160.7(4) . . . . yes
N(2) Ag(3) N(11) C(25) -11.4(8) . . . . yes
N(2) N(1) Ag(1) N(3) 178.6(6) . . . . yes
N(2) N(1) Ag(1) N(6) -64(1) . . . . yes
N(2) N(1) C(3) C(2) -0.8(7) . . . . yes
N(2) N(1) C(3) C(4) 178.9(5) . . . . yes
N(2) C(1) C(2) C(3) 0.6(8) . . . . yes
N(3) Ag(1) Ag(3) N(9) -12.9(2) . . 3_555 3_555 yes
N(3) Ag(1) Ag(3) N(11) 61.7(2) . . 3_555 3_555 yes
N(3) Ag(1) N(1) C(3) -1.5(5) . . . . yes
N(3) Ag(1) N(6) N(5) 179.6(5) . . . . yes
N(3) Ag(1) N(6) C(11) 2.8(7) . . . . yes
N(3) C(4) N(4) C(5) 7.4(9) . . . . yes
N(3) C(4) C(3) C(2) -174.4(8) . . . . yes
N(3) C(6) C(5) N(4) 17.6(7) . . . . yes
N(3) C(6) C(5) C(7) -95.0(7) . . . . yes
N(3) C(6) C(5) C(8) 135.5(7) . . . . yes
N(4) C(4) N(3) C(6) 5.4(8) . . . . yes
N(4) C(4) C(3) C(2) 9(1) . . . . yes
N(4) C(5) C(6) C(9) 136.4(7) . . . . yes
N(4) C(5) C(6) C(10) -95.9(7) . . . . yes
N(5) Ag(2) N(7) C(14) 7.6(4) . . . . yes
N(5) Ag(2) N(7) C(15) -171.1(9) . . . . yes
N(5) Ag(2) N(10) N(9) 41(1) . . . . yes
N(5) Ag(2) N(10) C(21) -131.7(8) . . . . yes
N(5) N(6) C(11) C(12) 0.6(8) . . . . yes
N(5) C(13) C(12) C(11) 1.2(8) . . . . yes
N(5) C(13) C(14) N(7) -2(1) . . . . yes
N(5) C(13) C(14) N(8) 179.5(6) . . . . yes
N(6) Ag(1) Ag(3) N(9) -134.5(2) . . 3_555 3_555 yes
N(6) Ag(1) Ag(3) N(11) -59.9(2) . . 3_555 3_555 yes
N(6) Ag(1) N(1) C(3) 115.8(9) . . . . yes
N(6) Ag(1) N(3) C(4) -163.0(5) . . . . yes
N(6) Ag(1) N(3) C(6) -8.0(8) . . . . yes
N(6) N(5) Ag(2) N(7) -178.8(6) . . . . yes
N(6) N(5) Ag(2) N(10) -42(1) . . . . yes
N(6) N(5) C(13) C(12) -0.9(7) . . . . yes
N(6) N(5) C(13) C(14) -177.6(6) . . . . yes
N(6) C(11) C(12) C(13) -1.1(8) . . . . yes
N(7) Ag(2) N(5) C(13) -10.2(5) . . . . yes
N(7) Ag(2) N(10) N(9) 171.4(4) . . . . yes
N(7) Ag(2) N(10) C(21) -1.6(7) . . . . yes
N(7) C(14) N(8) C(16) -7.1(8) . . . . yes
N(7) C(14) C(13) C(12) -177.8(7) . . . . yes
N(7) C(15) C(16) N(8) -19.9(6) . . . . yes
N(7) C(15) C(16) C(19) 93.2(6) . . . . yes
N(7) C(15) C(16) C(20) -137.0(6) . . . . yes
N(8) C(14) N(7) C(15) -7.3(8) . . . . yes
N(8) C(14) C(13) C(12) 3(1) . . . . yes
N(8) C(16) C(15) C(17) -140.2(6) . . . . yes
N(8) C(16) C(15) C(18) 93.2(6) . . . . yes
N(9) Ag(3) N(2) C(1) -129.1(8) . . . . yes
N(9) Ag(3) N(11) C(24) 3.7(5) . . . . yes
N(9) Ag(3) N(11) C(25) 153.0(8) . . . . yes
N(9) N(10) C(21) C(22) -1.4(8) . . . . yes
N(9) C(23) C(22) C(21) 0.3(8) . . . . yes
N(9) C(23) C(24) N(11) 10(1) . . . . yes
N(9) C(23) C(24) N(12) -167.5(6) . . . . yes
N(10) Ag(2) N(5) C(13) 125.7(8) . . . . yes
N(10) Ag(2) N(7) C(14) -159.7(4) . . . . yes
N(10) Ag(2) N(7) C(15) 21.6(9) . . . . yes
N(10) N(9) Ag(3) N(11) 175.3(6) . . . . yes
N(10) N(9) C(23) C(22) -1.1(8) . . . . yes
N(10) N(9) C(23) C(24) 179.1(6) . . . . yes
N(10) C(21) C(22) C(23) 0.7(9) . . . . yes
N(11) Ag(3) N(2) C(1) -11.3(7) . . . . yes
N(11) Ag(3) N(9) C(23) 1.0(5) . . . . yes
N(11) C(24) N(12) C(26) 10.0(8) . . . . yes
N(11) C(24) C(23) C(22) -169.4(8) . . . . yes
N(11) C(25) C(26) N(12) 26.6(7) . . . . yes
N(11) C(25) C(26) C(29) 144.4(7) . . . . yes
N(11) C(25) C(26) C(30) -85.8(7) . . . . yes
N(12) C(24) N(11) C(25) 8.7(8) . . . . yes
N(12) C(24) C(23) C(22) 12(1) . . . . yes
N(12) C(26) C(25) C(27) -88.3(7) . . . . yes
N(12) C(26) C(25) C(28) 146.3(6) . . . . yes
C(1) N(2) N(1) C(3) 1.2(7) . . . . yes
C(1) C(2) C(3) C(4) -179.5(7) . . . . yes
C(3) C(4) N(3) C(6) -170.8(6) . . . . yes
C(3) C(4) N(4) C(5) -176.4(6) . . . . yes
C(4) N(3) C(6) C(5) -15.4(8) . . . . yes
C(4) N(3) C(6) C(9) -138.5(7) . . . . yes
C(4) N(3) C(6) C(10) 103.9(7) . . . . yes
C(4) N(4) C(5) C(6) -15.8(7) . . . . yes
C(4) N(4) C(5) C(7) 103.3(7) . . . . yes
C(4) N(4) C(5) C(8) -139.3(6) . . . . yes
C(7) C(5) C(6) C(9) 23.7(10) . . . . yes
C(7) C(5) C(6) C(10) 151.5(7) . . . . yes
C(8) C(5) C(6) C(9) -105.8(8) . . . . yes
C(8) C(5) C(6) C(10) 22.0(9) . . . . yes
C(11) N(6) N(5) C(13) 0.2(8) . . . . yes
C(11) C(12) C(13) C(14) 177.2(7) . . . . yes
C(13) C(14) N(7) C(15) 174.2(6) . . . . yes
C(13) C(14) N(8) C(16) 171.5(6) . . . . yes
C(14) N(7) C(15) C(16) 17.7(7) . . . . yes
C(14) N(7) C(15) C(17) 141.5(7) . . . . yes
C(14) N(7) C(15) C(18) -99.9(7) . . . . yes
C(14) N(8) C(16) C(15) 16.9(7) . . . . yes
C(14) N(8) C(16) C(19) -101.6(6) . . . . yes
C(14) N(8) C(16) C(20) 139.9(6) . . . . yes
C(17) C(15) C(16) C(19) -27.0(8) . . . . yes
C(17) C(15) C(16) C(20) 102.8(7) . . . . yes
C(18) C(15) C(16) C(19) -153.7(6) . . . . yes
C(18) C(15) C(16) C(20) -23.9(8) . . . . yes
C(21) N(10) N(9) C(23) 1.6(7) . . . . yes
C(21) C(22) C(23) C(24) 180.0(8) . . . . yes
C(23) C(24) N(11) C(25) -169.3(7) . . . . yes
C(23) C(24) N(12) C(26) -171.9(6) . . . . yes
C(24) N(11) C(25) C(26) -23.1(8) . . . . yes
C(24) N(11) C(25) C(27) 96.7(7) . . . . yes
C(24) N(11) C(25) C(28) -145.7(6) . . . . yes
C(24) N(12) C(26) C(25) -22.8(7) . . . . yes
C(24) N(12) C(26) C(29) -146.7(7) . . . . yes
C(24) N(12) C(26) C(30) 96.2(7) . . . . yes
C(27) C(25) C(26) C(29) 29.5(10) . . . . yes
C(27) C(25) C(26) C(30) 159.3(7) . . . . yes
C(28) C(25) C(26) C(29) -96.0(9) . . . . yes
C(28) C(25) C(26) C(30) 33.8(9) . . . . yes
C(28) C(25) C(26) C(30) 33.8(9) . . . . yes
